data_2228209
loop_
_publ_author_name
'Choi, Hong Dae'
'Seo, Pil Ja'
'Son, Byeng Wha'
'Lee, Uk'

_publ_section_title
;
 3-[(4-Chlorophenyl)sulfinyl]-2,4,6,7-tetramethyl-1-benzofuran
;
_journal_coeditor_code BH2316
_journal_issue 12
_journal_name_full 'Acta Crystallographica Section E'
_journal_page_first o3087
_journal_paper_doi 10.1107/S1600536810042339
_journal_volume 66
_journal_year 2010
_chemical_formula_iupac 'C18 H17 Cl O2 S'
_chemical_formula_moiety 'C18 H17 Cl O2 S'
_chemical_formula_sum 'C18 H17 Cl O2 S'
_chemical_formula_weight 332.83
_chemical_melting_point 442
_chemical_name_systematic
;
3-[(4-Chlorophenyl)sulfinyl]-2,4,6,7-tetramethyl-1-benzofuran
;
_space_group_IT_number 33
_symmetry_cell_setting orthorhombic
_symmetry_space_group_name_Hall 'P 2c -2n'
_symmetry_space_group_name_H-M 'P n a 21'
_atom_sites_solution_hydrogens difmap
_atom_sites_solution_primary direct
_atom_sites_solution_secondary difmap
_cell_angle_alpha 90.00
_cell_angle_beta 90.00
_cell_angle_gamma 90.00
_cell_formula_units_Z 4
_cell_length_a 12.2329(4)
_cell_length_b 20.1499(7)
_cell_length_c 6.4840(2)
_cell_measurement_reflns_used 2945
_cell_measurement_temperature 173(2)
_cell_measurement_theta_max 26.78
_cell_measurement_theta_min 2.62
_cell_volume 1598.25(9)
_computing_cell_refinement 'SAINT (Bruker, 2009)'
_computing_data_collection 'APEX2 (Bruker, 2009)'
_computing_data_reduction 'SAINT (Bruker, 2009)'
_computing_molecular_graphics 'ORTEP-3 (Farrugia, 1997) and DIAMOND (Brandenburg, 1998)'
_computing_publication_material 'SHELXL97 (Sheldrick, 2008)'
_computing_structure_refinement 'SHELXL97 (Sheldrick, 2008)'
_computing_structure_solution 'SHELXS97 (Sheldrick, 2008)'
_diffrn_ambient_temperature 173(2)
_diffrn_detector_area_resol_mean 10.0
_diffrn_measured_fraction_theta_full 0.999
_diffrn_measured_fraction_theta_max 0.999
_diffrn_measurement_device_type 'Bruker SMART APEXII CCD'
_diffrn_measurement_method '\f and \w scans'
_diffrn_radiation_monochromator 'graphite multilayer'
_diffrn_radiation_source 'rotating anode'
_diffrn_radiation_type MoK\a
_diffrn_radiation_wavelength 0.71073
_diffrn_reflns_av_R_equivalents 0.0340
_diffrn_reflns_av_sigmaI/netI 0.0442
_diffrn_reflns_limit_h_max 11
_diffrn_reflns_limit_h_min -15
_diffrn_reflns_limit_k_max 20
_diffrn_reflns_limit_k_min -26
_diffrn_reflns_limit_l_max 8
_diffrn_reflns_limit_l_min -8
_diffrn_reflns_number 8651
_diffrn_reflns_theta_full 27.56
_diffrn_reflns_theta_max 27.56
_diffrn_reflns_theta_min 1.95
_diffrn_standards_number 0
_exptl_absorpt_coefficient_mu 0.374
_exptl_absorpt_correction_T_max 0.7456
_exptl_absorpt_correction_T_min 0.6507
_exptl_absorpt_correction_type multi-scan
_exptl_absorpt_process_details '(SADABS; Bruker, 2009)'
_exptl_crystal_colour colourless
_exptl_crystal_density_diffrn 1.383
_exptl_crystal_density_method 'not measured'
_exptl_crystal_description block
_exptl_crystal_F_000 696
_exptl_crystal_size_max 0.331
_exptl_crystal_size_mid 0.155
_exptl_crystal_size_min 0.102
_refine_diff_density_max 0.202
_refine_diff_density_min -0.246
_refine_ls_abs_structure_details 'Flack (1983), 1382 Friedel pairs'
_refine_ls_abs_structure_Flack -0.03(6)
_refine_ls_extinction_method none
_refine_ls_goodness_of_fit_ref 1.049
_refine_ls_hydrogen_treatment constr
_refine_ls_matrix_type full
_refine_ls_number_constraints 0
_refine_ls_number_parameters 203
_refine_ls_number_reflns 3392
_refine_ls_number_restraints 1
_refine_ls_restrained_S_all 1.049
_refine_ls_R_factor_all 0.0482
_refine_ls_R_factor_gt 0.0375
_refine_ls_shift/su_max 0.000
_refine_ls_shift/su_mean 0.000
_refine_ls_structure_factor_coef Fsqd
_refine_ls_weighting_details 'calc w=1/[\s^2^(Fo^2^)+(0.0426P)^2^+0.1096P] where P=(Fo^2^+2Fc^2^)/3'
_refine_ls_weighting_scheme calc
_refine_ls_wR_factor_gt 0.0840
_refine_ls_wR_factor_ref 0.0904
_reflns_number_gt 2809
_reflns_number_total 3392
_reflns_threshold_expression I>2\s(I)
_cod_data_source_file bh2316.cif
_cod_data_source_block I
_cod_database_code 2228209
_cod_database_fobs_code 2228209

loop_
_symmetry_equiv_pos_as_xyz
'x, y, z'
'-x, -y, z+1/2'
'-x+1/2, y+1/2, z+1/2'
'x+1/2, -y+1/2, z'

loop_
_atom_site_type_symbol
_atom_site_label
_atom_site_fract_x
_atom_site_fract_y
_atom_site_fract_z
_atom_site_U_iso_or_equiv
_atom_site_adp_type
_atom_site_calc_flag
_atom_site_refinement_flags
_atom_site_occupancy
_atom_site_disorder_assembly
_atom_site_disorder_group
Cl Cl 0.48480(5) 0.93993(4) 1.24227(15) 0.0644(2) Uani d . 1 . .
S S 0.37852(4) 0.74513(3) 0.51507(13) 0.03587(15) Uani d . 1 . .
O O1 0.64405(11) 0.64000(7) 0.4393(2) 0.0317(4) Uani d . 1 . .
O O2 0.27233(11) 0.71240(9) 0.5638(3) 0.0462(5) Uani d . 1 . .
C C1 0.48689(15) 0.68792(10) 0.5388(4) 0.0304(5) Uani d . 1 . .
C C2 0.51433(16) 0.63782(11) 0.6943(4) 0.0308(5) Uani d . 1 . .
C C3 0.47011(16) 0.61312(12) 0.8785(4) 0.0350(5) Uani d . 1 . .
C C4 0.52973(19) 0.56352(12) 0.9760(4) 0.0394(6) Uani d . 1 . .
H H4 0.5030 0.5469 1.1000 0.047 Uiso calc R 1 . .
C C5 0.62780(17) 0.53683(12) 0.8996(4) 0.0368(6) Uani d . 1 . .
C C6 0.67069(16) 0.55999(10) 0.7143(4) 0.0331(5) Uani d . 1 . .
C C7 0.61165(16) 0.61008(11) 0.6216(4) 0.0301(5) Uani d . 1 . .
C C8 0.56685(15) 0.68753(11) 0.3949(4) 0.0312(5) Uani d . 1 . .
C C9 0.36522(17) 0.63876(14) 0.9713(4) 0.0443(7) Uani d . 1 . .
H H9A 0.3772 0.6823 1.0272 0.066 Uiso calc R 1 . .
H H9B 0.3418 0.6094 1.0791 0.066 Uiso calc R 1 . .
H H9C 0.3099 0.6409 0.8665 0.066 Uiso calc R 1 . .
C C10 0.6861(2) 0.48422(12) 1.0225(5) 0.0506(7) Uani d . 1 . .
H H10A 0.7622 0.4953 1.0329 0.076 Uiso calc R 1 . .
H H10B 0.6783 0.4421 0.9548 0.076 Uiso calc R 1 . .
H H10C 0.6549 0.4817 1.1581 0.076 Uiso calc R 1 . .
C C11 0.77427(18) 0.53408(12) 0.6181(4) 0.0423(6) Uani d . 1 . .
H H11A 0.8362 0.5515 0.6912 0.063 Uiso calc R 1 . .
H H11B 0.7777 0.5477 0.4764 0.063 Uiso calc R 1 . .
H H11C 0.7750 0.4865 0.6255 0.063 Uiso calc R 1 . .
C C12 0.58942(18) 0.72823(11) 0.2117(4) 0.0370(5) Uani d . 1 . .
H H12A 0.6521 0.7557 0.2370 0.055 Uiso calc R 1 . .
H H12B 0.5273 0.7557 0.1824 0.055 Uiso calc R 1 . .
H H12C 0.6036 0.6998 0.0959 0.055 Uiso calc R 1 . .
C C13 0.41185(16) 0.79762(10) 0.7289(4) 0.0322(5) Uani d . 1 . .
C C14 0.33260(16) 0.81193(11) 0.8759(4) 0.0353(5) Uani d . 1 . .
H H14 0.2642 0.7920 0.8672 0.042 Uiso calc R 1 . .
C C15 0.35484(16) 0.85543(11) 1.0343(5) 0.0361(5) Uani d . 1 . .
H H15 0.3025 0.8644 1.1346 0.043 Uiso calc R 1 . .
C C16 0.45579(17) 0.88545(11) 1.0414(4) 0.0381(6) Uani d . 1 . .
C C17 0.53552(17) 0.87296(12) 0.8939(4) 0.0405(6) Uani d . 1 . .
H H17 0.6029 0.8942 0.9008 0.049 Uiso calc R 1 . .
C C18 0.51360(16) 0.82887(11) 0.7378(4) 0.0367(6) Uani d . 1 . .
H H18 0.5663 0.8199 0.6384 0.044 Uiso calc R 1 . .

loop_
_atom_site_aniso_label
_atom_site_aniso_U_11
_atom_site_aniso_U_22
_atom_site_aniso_U_33
_atom_site_aniso_U_12
_atom_site_aniso_U_13
_atom_site_aniso_U_23
Cl 0.0533(4) 0.0701(5) 0.0699(5) -0.0190(3) 0.0152(4) -0.0291(4)
S 0.0257(2) 0.0485(3) 0.0334(3) 0.0036(2) -0.0013(3) 0.0026(3)
O1 0.0293(6) 0.0334(8) 0.0324(9) 0.0032(6) 0.0014(7) 0.0023(7)
O2 0.0239(7) 0.0632(11) 0.0516(12) -0.0027(7) -0.0036(8) -0.0053(9)
C1 0.0256(9) 0.0357(12) 0.0299(12) -0.0028(8) -0.0019(11) -0.0005(11)
C2 0.0251(9) 0.0363(13) 0.0310(13) -0.0064(8) -0.0011(10) 0.0004(10)
C3 0.0307(10) 0.0434(14) 0.0310(13) -0.0115(10) 0.0007(11) 0.0016(11)
C4 0.0425(12) 0.0428(14) 0.0330(15) -0.0160(10) -0.0024(11) 0.0065(11)
C5 0.0388(11) 0.0315(13) 0.0401(14) -0.0094(9) -0.0084(12) 0.0049(12)
C6 0.0318(10) 0.0291(12) 0.0384(14) -0.0052(9) -0.0054(11) 0.0002(11)
C7 0.0288(10) 0.0324(12) 0.0292(13) -0.0075(9) -0.0007(10) 0.0017(10)
C8 0.0268(10) 0.0343(12) 0.0324(12) -0.0009(9) -0.0042(11) -0.0024(10)
C9 0.0385(11) 0.0578(16) 0.0366(17) -0.0109(11) 0.0089(12) 0.0031(12)
C10 0.0594(14) 0.0451(15) 0.0472(15) -0.0088(12) -0.0102(16) 0.0129(14)
C11 0.0396(12) 0.0361(13) 0.0513(17) 0.0052(10) -0.0004(13) 0.0006(12)
C12 0.0341(11) 0.0457(14) 0.0312(13) -0.0004(10) 0.0025(12) 0.0069(12)
C13 0.0268(9) 0.0334(12) 0.0363(13) 0.0047(9) 0.0039(11) 0.0074(12)
C14 0.0238(9) 0.0403(13) 0.0419(14) 0.0029(9) 0.0036(12) 0.0044(12)
C15 0.0297(10) 0.0376(12) 0.0410(15) 0.0037(9) 0.0109(13) 0.0020(13)
C16 0.0355(10) 0.0360(13) 0.0426(15) -0.0007(9) 0.0038(12) -0.0022(12)
C17 0.0282(10) 0.0423(14) 0.0510(16) -0.0048(10) 0.0047(12) 0.0017(13)
C18 0.0275(10) 0.0405(13) 0.0421(14) 0.0035(9) 0.0086(12) 0.0070(13)

loop_
_atom_type_symbol
_atom_type_description
_atom_type_scat_dispersion_real
_atom_type_scat_dispersion_imag
_atom_type_scat_source
C C 0.0033 0.0016 'International Tables Vol C Tables 4.2.6.8 and 6.1.1.4'
H H 0.0000 0.0000 'International Tables Vol C Tables 4.2.6.8 and 6.1.1.4'
O O 0.0106 0.0060 'International Tables Vol C Tables 4.2.6.8 and 6.1.1.4'
S S 0.1246 0.1234 'International Tables Vol C Tables 4.2.6.8 and 6.1.1.4'
Cl Cl 0.1484 0.1585 'International Tables Vol C Tables 4.2.6.8 and 6.1.1.4'

loop_
_geom_angle_atom_site_label_1
_geom_angle_atom_site_label_2
_geom_angle_atom_site_label_3
_geom_angle_site_symmetry_1
_geom_angle_site_symmetry_3
_geom_angle
_geom_angle_publ_flag
O2 S C1 . . 110.33(10) ?
O2 S C13 . . 107.20(11) ?
C1 S C13 . . 98.48(10) ?
C8 O1 C7 . . 106.57(16) ?
C8 C1 C2 . . 107.76(18) ?
C8 C1 S . . 119.19(18) ?
C2 C1 S . . 133.01(17) ?
C7 C2 C3 . . 118.3(2) ?
C7 C2 C1 . . 103.78(19) ?
C3 C2 C1 . . 137.9(2) ?
C4 C3 C2 . . 116.1(2) ?
C4 C3 C9 . . 120.8(2) ?
C2 C3 C9 . . 123.1(2) ?
C3 C4 C5 . . 124.3(2) ?
C3 C4 H4 . . 117.9 ?
C5 C4 H4 . . 117.9 ?
C6 C5 C4 . . 119.9(2) ?
C6 C5 C10 . . 121.0(2) ?
C4 C5 C10 . . 119.1(2) ?
C7 C6 C5 . . 115.1(2) ?
C7 C6 C11 . . 120.9(2) ?
C5 C6 C11 . . 124.0(2) ?
C6 C7 O1 . . 122.7(2) ?
C6 C7 C2 . . 126.3(2) ?
O1 C7 C2 . . 110.98(19) ?
C1 C8 O1 . . 110.9(2) ?
C1 C8 C12 . . 133.7(2) ?
O1 C8 C12 . . 115.38(18) ?
C3 C9 H9A . . 109.5 ?
C3 C9 H9B . . 109.5 ?
H9A C9 H9B . . 109.5 ?
C3 C9 H9C . . 109.5 ?
H9A C9 H9C . . 109.5 ?
H9B C9 H9C . . 109.5 ?
C5 C10 H10A . . 109.5 ?
C5 C10 H10B . . 109.5 ?
H10A C10 H10B . . 109.5 ?
C5 C10 H10C . . 109.5 ?
H10A C10 H10C . . 109.5 ?
H10B C10 H10C . . 109.5 ?
C6 C11 H11A . . 109.5 ?
C6 C11 H11B . . 109.5 ?
H11A C11 H11B . . 109.5 ?
C6 C11 H11C . . 109.5 ?
H11A C11 H11C . . 109.5 ?
H11B C11 H11C . . 109.5 ?
C8 C12 H12A . . 109.5 ?
C8 C12 H12B . . 109.5 ?
H12A C12 H12B . . 109.5 ?
C8 C12 H12C . . 109.5 ?
H12A C12 H12C . . 109.5 ?
H12B C12 H12C . . 109.5 ?
C14 C13 C18 . . 120.0(2) ?
C14 C13 S . . 119.65(17) ?
C18 C13 S . . 120.10(19) ?
C15 C14 C13 . . 120.4(2) ?
C15 C14 H14 . . 119.8 ?
C13 C14 H14 . . 119.8 ?
C16 C15 C14 . . 118.8(2) ?
C16 C15 H15 . . 120.6 ?
C14 C15 H15 . . 120.6 ?
C15 C16 C17 . . 121.8(2) ?
C15 C16 Cl . . 119.1(2) ?
C17 C16 Cl . . 119.11(17) ?
C18 C17 C16 . . 119.2(2) ?
C18 C17 H17 . . 120.4 ?
C16 C17 H17 . . 120.4 ?
C17 C18 C13 . . 119.8(2) ?
C17 C18 H18 . . 120.1 ?
C13 C18 H18 . . 120.1 ?

loop_
_geom_bond_atom_site_label_1
_geom_bond_atom_site_label_2
_geom_bond_site_symmetry_2
_geom_bond_distance
_geom_bond_publ_flag
Cl C16 . 1.740(3) ?
S O2 . 1.4907(15) ?
S C1 . 1.763(2) ?
S C13 . 1.791(3) ?
O1 C8 . 1.375(2) ?
O1 C7 . 1.385(3) ?
C1 C8 . 1.352(3) ?
C1 C2 . 1.466(3) ?
C2 C7 . 1.397(3) ?
C2 C3 . 1.402(3) ?
C3 C4 . 1.389(3) ?
C3 C9 . 1.508(3) ?
C4 C5 . 1.405(3) ?
C4 H4 . 0.9300 ?
C5 C6 . 1.391(4) ?
C5 C10 . 1.506(3) ?
C6 C7 . 1.379(3) ?
C6 C11 . 1.506(3) ?
C8 C12 . 1.470(3) ?
C9 H9A . 0.9600 ?
C9 H9B . 0.9600 ?
C9 H9C . 0.9600 ?
C10 H10A . 0.9600 ?
C10 H10B . 0.9600 ?
C10 H10C . 0.9600 ?
C11 H11A . 0.9600 ?
C11 H11B . 0.9600 ?
C11 H11C . 0.9600 ?
C12 H12A . 0.9600 ?
C12 H12B . 0.9600 ?
C12 H12C . 0.9600 ?
C13 C14 . 1.390(3) ?
C13 C18 . 1.396(3) ?
C14 C15 . 1.377(4) ?
C14 H14 . 0.9300 ?
C15 C16 . 1.376(3) ?
C15 H15 . 0.9300 ?
C16 C17 . 1.389(3) ?
C17 C18 . 1.373(4) ?
C17 H17 . 0.9300 ?
C18 H18 . 0.9300 ?

loop_
_geom_hbond_atom_site_label_D
_geom_hbond_atom_site_label_H
_geom_hbond_atom_site_label_A
_geom_hbond_site_symmetry_A
_geom_hbond_distance_DH
_geom_hbond_distance_HA
_geom_hbond_distance_DA
_geom_hbond_angle_DHA
_geom_hbond_publ_flag
C11 H11A Cg1 4_465 0.96 2.76 3.613(3) 148.2 yes
C12 H12B Cg2 1_554 0.96 2.83 3.653(3) 143.9 yes

loop_
_geom_torsion_atom_site_label_1
_geom_torsion_atom_site_label_2
_geom_torsion_atom_site_label_3
_geom_torsion_atom_site_label_4
_geom_torsion_site_symmetry_1
_geom_torsion_site_symmetry_2
_geom_torsion_site_symmetry_3
_geom_torsion_site_symmetry_4
_geom_torsion
_geom_torsion_publ_flag
O2 S C1 C8 . . . . 137.63(18) ?
C13 S C1 C8 . . . . -110.40(19) ?
O2 S C1 C2 . . . . -44.6(3) ?
C13 S C1 C2 . . . . 67.3(2) ?
C8 C1 C2 C7 . . . . -1.4(2) ?
S C1 C2 C7 . . . . -179.29(18) ?
C8 C1 C2 C3 . . . . 179.5(3) ?
S C1 C2 C3 . . . . 1.6(4) ?
C7 C2 C3 C4 . . . . 1.6(3) ?
C1 C2 C3 C4 . . . . -179.4(2) ?
C7 C2 C3 C9 . . . . -179.6(2) ?
C1 C2 C3 C9 . . . . -0.5(4) ?
C2 C3 C4 C5 . . . . -1.3(4) ?
C9 C3 C4 C5 . . . . 179.8(2) ?
C3 C4 C5 C6 . . . . -0.2(4) ?
C3 C4 C5 C10 . . . . 178.6(2) ?
C4 C5 C6 C7 . . . . 1.4(3) ?
C10 C5 C6 C7 . . . . -177.4(2) ?
C4 C5 C6 C11 . . . . -179.2(2) ?
C10 C5 C6 C11 . . . . 2.0(3) ?
C5 C6 C7 O1 . . . . 178.34(19) ?
C11 C6 C7 O1 . . . . -1.1(3) ?
C5 C6 C7 C2 . . . . -1.1(3) ?
C11 C6 C7 C2 . . . . 179.4(2) ?
C8 O1 C7 C6 . . . . -179.4(2) ?
C8 O1 C7 C2 . . . . 0.1(2) ?
C3 C2 C7 C6 . . . . -0.4(3) ?
C1 C2 C7 C6 . . . . -179.7(2) ?
C3 C2 C7 O1 . . . . -179.92(18) ?
C1 C2 C7 O1 . . . . 0.7(2) ?
C2 C1 C8 O1 . . . . 1.5(2) ?
S C1 C8 O1 . . . . 179.78(14) ?
C2 C1 C8 C12 . . . . -175.5(2) ?
S C1 C8 C12 . . . . 2.8(4) ?
C7 O1 C8 C1 . . . . -1.1(2) ?
C7 O1 C8 C12 . . . . 176.55(19) ?
O2 S C13 C14 . . . . -13.4(2) ?
C1 S C13 C14 . . . . -127.83(19) ?
O2 S C13 C18 . . . . 172.49(18) ?
C1 S C13 C18 . . . . 58.0(2) ?
C18 C13 C14 C15 . . . . -1.9(3) ?
S C13 C14 C15 . . . . -176.00(19) ?
C13 C14 C15 C16 . . . . 1.4(4) ?
C14 C15 C16 C17 . . . . -0.1(4) ?
C14 C15 C16 Cl . . . . -179.48(19) ?
C15 C16 C17 C18 . . . . -0.8(4) ?
Cl C16 C17 C18 . . . . 178.60(19) ?
C16 C17 C18 C13 . . . . 0.3(4) ?
C14 C13 C18 C17 . . . . 1.0(3) ?
S C13 C18 C17 . . . . 175.08(18) ?
